data_4510745
loop_
_publ_author_name
'Stoumpos, Constantinos C.'
'Malliakas, Christos D.'
'Peters, John A.'
'Liu, Zhifu'
'Sebastian, Maria'
'Im, Jino'
'Chasapis, Thomas C.'
'Wibowo, Arief C.'
'Chung, Duck Young'
'Freeman, Arthur J.'
'Wessels, Bruce W.'
'Kanatzidis, Mercouri G.'

_publ_section_title
;
 Crystal Growth of the Perovskite Semiconductor CsPbBr3: A New Material
 for High-Energy Radiation Detection
;
_journal_issue 7
_journal_name_full 'Crystal Growth &amp; Design'
_journal_page_first 2722
_journal_paper_doi 10.1021/cg400645t
_journal_volume 13
_journal_year 2013
_chemical_formula_sum 'Br3 Cs Pb'
_chemical_formula_weight 579.83
_chemical_melting_point 567
_chemical_name_common 'Cesium Lead Bromide'
_chemical_name_systematic
; 
 ? 
;
_space_group_IT_number 62
_symmetry_cell_setting orthorhombic
_symmetry_space_group_name_Hall '-P 2ac 2n'
_symmetry_space_group_name_H-M 'P n m a'
_atom_sites_solution_hydrogens none
_atom_sites_solution_primary direct
_atom_sites_solution_secondary difmap
_audit_creation_method SHELXL-97
_cell_angle_alpha 90.00
_cell_angle_beta 90.00
_cell_angle_gamma 90.00
_cell_formula_units_Z 4
_cell_length_a 8.2440(6)
_cell_length_b 11.7351(11)
_cell_length_c 8.1982(8)
_cell_measurement_reflns_used 3944
_cell_measurement_temperature 293(2)
_cell_measurement_theta_max 29.80
_cell_measurement_theta_min 1.73
_cell_volume 793.13(12)
_computing_cell_refinement X-AREA
_computing_data_collection X-AREA
_computing_data_reduction X-AREA
_computing_structure_refinement 'SHELXL-97 (Sheldrick, 2008)'
_computing_structure_solution 'SHELXS-97 (Sheldrick, 2008)'
_diffrn_ambient_temperature 293(2)
_diffrn_detector 'image plate (34 cm diameter)'
_diffrn_detector_area_resol_mean 6.67
_diffrn_detector_type STOE
_diffrn_measured_fraction_theta_full 1.000
_diffrn_measured_fraction_theta_max 1.000
_diffrn_measurement_device '2-circle goniometer'
_diffrn_measurement_device_type 'STOE IPDS 2T'
_diffrn_measurement_method 'rotation method'
_diffrn_radiation_collimation '0.5 mm diameter, monocapillary'
_diffrn_radiation_monochromator 'plane graphite'
_diffrn_radiation_polarisn_norm 0
_diffrn_radiation_type 'Mo K\a'
_diffrn_radiation_wavelength 0.71073
_diffrn_reflns_av_R_equivalents 0.0728
_diffrn_reflns_av_sigmaI/netI 0.0354
_diffrn_reflns_limit_h_max 9
_diffrn_reflns_limit_h_min -9
_diffrn_reflns_limit_k_max 13
_diffrn_reflns_limit_k_min -13
_diffrn_reflns_limit_l_max 9
_diffrn_reflns_limit_l_min -9
_diffrn_reflns_number 4692
_diffrn_reflns_theta_full 24.94
_diffrn_reflns_theta_max 24.94
_diffrn_reflns_theta_min 3.03
_diffrn_source 'sealed X-ray tube, 12 x 0.4 mm long-fine focus'
_diffrn_source_current 30
_diffrn_source_power 1.20
_diffrn_source_voltage 40
_exptl_absorpt_coefficient_mu 40.790
_exptl_absorpt_correction_T_max 0.6295
_exptl_absorpt_correction_T_min 0.1883
_exptl_absorpt_correction_type integration
_exptl_absorpt_process_details X-SHAPE
_exptl_crystal_colour orange
_exptl_crystal_density_diffrn 4.856
_exptl_crystal_density_method 'not measured'
_exptl_crystal_description plate-shaped
_exptl_crystal_F_000 968
_exptl_crystal_size_max 0.0265
_exptl_crystal_size_mid 0.0195
_exptl_crystal_size_min 0.0066
_refine_diff_density_max 1.649
_refine_diff_density_min -1.418
_refine_diff_density_rms 0.390
_refine_ls_extinction_coef 0.0096(6)
_refine_ls_extinction_expression Fc^*^=kFc[1+0.001xFc^2^\l^3^/sin(2\q)]^-1/4^
_refine_ls_extinction_method SHELXL
_refine_ls_goodness_of_fit_ref 1.276
_refine_ls_hydrogen_treatment none
_refine_ls_matrix_type full
_refine_ls_number_parameters 29
_refine_ls_number_reflns 726
_refine_ls_number_restraints 0
_refine_ls_restrained_S_all 1.276
_refine_ls_R_factor_all 0.0458
_refine_ls_R_factor_gt 0.0376
_refine_ls_shift/su_max 0.000
_refine_ls_shift/su_mean 0.000
_refine_ls_structure_factor_coef Fsqd
_refine_ls_weighting_details 'calc w=1/[\s^2^(Fo^2^)+(0.0405P)^2^+2.8371P] where P=(Fo^2^+2Fc^2^)/3'
_refine_ls_weighting_scheme calc
_refine_ls_wR_factor_gt 0.0891
_refine_ls_wR_factor_ref 0.0922
_reflns_number_gt 627
_reflns_number_total 726
_reflns_threshold_expression >2sigma(I)
_cod_data_source_file cg400645t_si_002.cif
_cod_data_source_block cspbbr34_pnma
_cod_depositor_comments
;
The following automatic conversions were performed:

'_symmetry_cell_setting' value 'Orthorhombic' changed to
'orthorhombic' according to
/usr/data/users/saulius/automatic-downloads/retrospective/ACS/lib/dictionaries/cif_core.dic
dictionary named 'cif_core.dic' version 2.4.2 from 2011-04-26.

Automatic conversion script
Id: cif_fix_values 2281 2013-09-26 08:29:07Z andrius 
;
_cod_original_sg_symbol_H-M Pnma
_cod_database_code 4510745

loop_
_symmetry_equiv_pos_as_xyz
'x, y, z'
'-x+1/2, -y, z+1/2'
'-x, y+1/2, -z'
'x+1/2, -y+1/2, -z+1/2'
'-x, -y, -z'
'x-1/2, y, -z-1/2'
'x, -y-1/2, z'
'-x-1/2, y-1/2, z-1/2'

loop_
_atom_site_label
_atom_site_type_symbol
_atom_site_fract_x
_atom_site_fract_y
_atom_site_fract_z
_atom_site_U_iso_or_equiv
_atom_site_adp_type
_atom_site_occupancy
_atom_site_symmetry_multiplicity
_atom_site_calc_flag
_atom_site_refinement_flags
Pb Pb 0.0000 0.5000 0.0000 0.0203(3) Uani 1 2 d S
Cs Cs -0.4690(3) 0.2500 0.00702(19) 0.0751(6) Uani 1 2 d S
Br1 Br 0.29347(18) 0.47611(14) 0.20607(18) 0.0590(6) Uani 1 1 d .
Br2 Br 0.0037(3) 0.7500 0.0455(4) 0.0722(8) Uani 1 2 d S

loop_
_atom_site_aniso_label
_atom_site_aniso_U_11
_atom_site_aniso_U_22
_atom_site_aniso_U_33
_atom_site_aniso_U_23
_atom_site_aniso_U_13
_atom_site_aniso_U_12
Pb 0.0218(4) 0.0225(4) 0.0165(4) 0.00080(19) 0.00005(17) 0.00095(17)
Cs 0.0868(10) 0.0617(11) 0.0767(12) 0.000 0.0307(8) 0.000
Br1 0.0465(8) 0.0879(11) 0.0425(8) -0.0048(7) -0.0284(7) 0.0071(7)
Br2 0.105(2) 0.0218(10) 0.0902(18) 0.000 0.0127(12) 0.000

loop_
_atom_type_symbol
_atom_type_description
_atom_type_scat_dispersion_real
_atom_type_scat_dispersion_imag
_atom_type_scat_source
Br Br -0.2901 2.4595 'International Tables Vol C Tables 4.2.6.8 and 6.1.1.4'
Cs Cs -0.3680 2.1192 'International Tables Vol C Tables 4.2.6.8 and 6.1.1.4'
Pb Pb -3.3944 10.1111 'International Tables Vol C Tables 4.2.6.8 and 6.1.1.4'

loop_
_geom_angle_atom_site_label_1
_geom_angle_atom_site_label_2
_geom_angle_atom_site_label_3
_geom_angle
_geom_angle_site_symmetry_1
_geom_angle_site_symmetry_3
Br2 Pb Br2 180.0 . 5_565
Br2 Pb Br1 89.85(6) . 6_556
Br2 Pb Br1 90.15(6) 5_565 6_556
Br2 Pb Br1 90.15(6) . 2_564
Br2 Pb Br1 89.85(6) 5_565 2_564
Br1 Pb Br1 180.00(6) 6_556 2_564
Br2 Pb Br1 90.77(6) . .
Br2 Pb Br1 89.23(6) 5_565 .
Br1 Pb Br1 89.803(12) 6_556 .
Br1 Pb Br1 90.197(12) 2_564 .
Br2 Pb Br1 89.23(6) . 5_565
Br2 Pb Br1 90.77(6) 5_565 5_565
Br1 Pb Br1 90.197(12) 6_556 5_565
Br1 Pb Br1 89.803(12) 2_564 5_565
Br1 Pb Br1 180.0 . 5_565
Br1 Cs Br1 92.29(7) 7_465 1_455
Br1 Cs Br2 113.70(5) 7_465 2_464
Br1 Cs Br2 113.70(5) 1_455 2_464
Br1 Cs Br2 125.34(5) 7_465 5_565
Br1 Cs Br2 125.34(5) 1_455 5_565
Br2 Cs Br2 87.93(6) 2_464 5_565
Br1 Cs Br1 78.67(4) 7_465 3_545
Br1 Cs Br1 169.07(6) 1_455 3_545
Br2 Cs Br1 65.48(3) 2_464 3_545
Br2 Cs Br1 65.48(4) 5_565 3_545
Br1 Cs Br1 169.07(6) 7_465 5_565
Br1 Cs Br1 78.67(4) 1_455 5_565
Br2 Cs Br1 65.48(3) 2_464 5_565
Br2 Cs Br1 65.48(4) 5_565 5_565
Br1 Cs Br1 109.58(6) 3_545 5_565
Br1 Cs Br1 119.13(4) 7_465 6_556
Br1 Cs Br1 64.24(3) 1_455 6_556
Br2 Cs Br1 127.16(4) 2_464 6_556
Br2 Cs Br1 62.97(5) 5_565 6_556
Br1 Cs Br1 125.58(6) 3_545 6_556
Br1 Cs Br1 62.48(2) 5_565 6_556
Br1 Cs Br1 64.24(3) 7_465 4_455
Br1 Cs Br1 119.13(4) 1_455 4_455
Br2 Cs Br1 127.16(4) 2_464 4_455
Br2 Cs Br1 62.97(5) 5_565 4_455
Br1 Cs Br1 62.48(2) 3_545 4_455
Br1 Cs Br1 125.58(6) 5_565 4_455
Br1 Cs Br1 79.40(6) 6_556 4_455
Br1 Cs Cs 46.30(3) 7_465 6_556
Br1 Cs Cs 46.30(3) 1_455 6_556
Br2 Cs Cs 129.69(6) 2_464 6_556
Br2 Cs Cs 142.38(7) 5_565 6_556
Br1 Cs Cs 124.96(3) 3_545 6_556
Br1 Cs Cs 124.96(3) 5_565 6_556
Br1 Cs Cs 88.91(4) 6_556 6_556
Br1 Cs Cs 88.91(4) 4_455 6_556
Br1 Cs Cs 94.27(5) 7_465 6_656
Br1 Cs Cs 94.27(5) 1_455 6_656
Br2 Cs Cs 138.36(5) 2_464 6_656
Br2 Cs Cs 50.43(5) 5_565 6_656
Br1 Cs Cs 92.53(3) 3_545 6_656
Br1 Cs Cs 92.53(3) 5_565 6_656
Br1 Cs Cs 39.82(3) 6_556 6_656
Br1 Cs Cs 39.82(3) 4_455 6_656
Cs Cs Cs 91.95(4) 6_556 6_656
Pb Br1 Pb 157.42(6) 2_565 .
Pb Br1 Cs 97.07(5) 2_565 1_655
Pb Br1 Cs 104.47(5) . 1_655
Pb Br1 Cs 94.16(5) 2_565 5_565
Pb Br1 Cs 88.27(5) . 5_565
Cs Br1 Cs 101.33(4) 1_655 5_565
Pb Br1 Cs 84.22(4) 2_565 6_656
Pb Br1 Cs 87.60(4) . 6_656
Cs Br1 Cs 93.88(4) 1_655 6_656
Cs Br1 Cs 164.78(5) 5_565 6_656
Pb Br2 Pb 165.46(13) . 3
Pb Br2 Cs 97.18(6) . 2_465
Pb Br2 Cs 97.18(6) 3 2_465
Pb Br2 Cs 89.79(5) . 5_565
Pb Br2 Cs 89.79(5) 3 5_565
Cs Br2 Cs 100.74(9) 2_465 5_565

loop_
_geom_bond_atom_site_label_1
_geom_bond_atom_site_label_2
_geom_bond_distance
_geom_bond_site_symmetry_2
Pb Br2 2.9575(5) .
Pb Br2 2.9575(5) 5_565
Pb Br1 2.9638(11) 6_556
Pb Br1 2.9638(11) 2_564
Pb Br1 2.9641(12) .
Pb Br1 2.9641(12) 5_565
Cs Br1 3.680(2) 7_465
Cs Br1 3.680(2) 1_455
Cs Br2 3.795(4) 2_464
Cs Br2 3.859(3) 5_565
Cs Br1 3.9339(19) 3_545
Cs Br1 3.9339(19) 5_565
Cs Br1 4.154(2) 6_556
Cs Br1 4.154(2) 4_455
Cs Cs 5.733(2) 6_556
Cs Cs 5.733(2) 6_656
Br1 Pb 2.9639(11) 2_565
Br1 Cs 3.680(2) 1_655
Br1 Cs 3.9339(19) 5_565
Br1 Cs 4.154(2) 6_656
Br2 Pb 2.9575(5) 3
Br2 Cs 3.795(4) 2_465
Br2 Cs 3.859(3) 5_565
